data_7242305
loop_
_publ_author_name
'Peng, Wan'
'Liu, Qiaohong'
'Yin, Fucheng'
'Shi, Cunjian'
'Ji, Limei'
'Qu, Lailiang'
'Wang, Cheng'
'Luo, Heng'
'Kong, Lingyi'
'Wang, Xiaobing'

_publ_section_title
;
 Rhodium(iii) catalyzed olefination and deuteration of tetrahydrocarbazole
;
_journal_issue 14
_journal_name_full 'RSC Advances'
_journal_page_first 8356
_journal_page_last 8361
_journal_paper_doi 10.1039/D1RA00236H
_journal_volume 11
_journal_year 2021
_chemical_formula_moiety 'C21 H25 F N2 O3'
_chemical_formula_sum 'C21 H25 F N2 O3'
_chemical_formula_weight 372.43
_space_group_crystal_system monoclinic
_space_group_IT_number 14
_space_group_name_Hall '-P 2yn'
_space_group_name_H-M_alt 'P 1 21/n 1'
_atom_sites_solution_hydrogens geom
_atom_sites_solution_primary dual
_audit_creation_date 2020-07-07
_audit_creation_method
;
Olex2 1.2
(compiled 2018.05.29 svn.r3508 for OlexSys, GUI svn.r5506)
;
_audit_update_record
;
2020-08-28 deposited with the CCDC.	2021-01-25 downloaded from the CCDC.
;
_cell_angle_alpha 90
_cell_angle_beta 98.0440(10)
_cell_angle_gamma 90
_cell_formula_units_Z 4
_cell_length_a 10.4277(3)
_cell_length_b 8.5846(2)
_cell_length_c 22.3869(5)
_cell_measurement_reflns_used 9385
_cell_measurement_temperature 170
_cell_measurement_theta_max 72.428
_cell_measurement_theta_min 5.524
_cell_volume 1984.30(9)
_computing_cell_refinement 'SAINT V8.40A (?, 2016)'
_computing_data_reduction 'SAINT V8.40A (?, 2016)'
_computing_molecular_graphics 'Olex2 (Dolomanov et al., 2009)'
_computing_publication_material 'Olex2 (Dolomanov et al., 2009)'
_computing_structure_refinement 'ShelXL (Sheldrick, 2015)'
_computing_structure_solution 'ShelXT (Sheldrick, 2015)'
_diffrn_ambient_temperature 170.0
_diffrn_measured_fraction_theta_full 0.983
_diffrn_measured_fraction_theta_max 0.983
_diffrn_measurement_device_type 'Bruker D8 VENTURE'
_diffrn_measurement_method '\f and \w scans'
_diffrn_radiation_type CuK\a
_diffrn_radiation_wavelength 1.54178
_diffrn_reflns_av_R_equivalents 0.0415
_diffrn_reflns_av_unetI/netI 0.0261
_diffrn_reflns_Laue_measured_fraction_full 0.983
_diffrn_reflns_Laue_measured_fraction_max 0.983
_diffrn_reflns_limit_h_max 11
_diffrn_reflns_limit_h_min -12
_diffrn_reflns_limit_k_max 9
_diffrn_reflns_limit_k_min -9
_diffrn_reflns_limit_l_max 25
_diffrn_reflns_limit_l_min -25
_diffrn_reflns_number 17958
_diffrn_reflns_point_group_measured_fraction_full 0.983
_diffrn_reflns_point_group_measured_fraction_max 0.983
_diffrn_reflns_theta_full 63.675
_diffrn_reflns_theta_max 63.675
_diffrn_reflns_theta_min 5.526
_diffrn_standards_number 0
_exptl_absorpt_coefficient_mu 0.738
_exptl_absorpt_correction_T_max 0.7536
_exptl_absorpt_correction_T_min 0.6470
_exptl_absorpt_correction_type multi-scan
_exptl_absorpt_process_details
'SADABS-2016/2 (Bruker,2016/2) was used for absorption correction. wR2(int) was 0.1329 before and 0.0654 after correction. The Ratio of minimum to maximum transmission is 0.8585. The \l/2 correction factor is Not present.'
_exptl_crystal_colour colourless
_exptl_crystal_colour_primary colourless
_exptl_crystal_density_diffrn 1.247
_exptl_crystal_description block
_exptl_crystal_F_000 792
_exptl_crystal_size_max 0.19
_exptl_crystal_size_mid 0.15
_exptl_crystal_size_min 0.12
_refine_diff_density_max 0.166
_refine_diff_density_min -0.174
_refine_diff_density_rms 0.032
_refine_ls_extinction_method none
_refine_ls_goodness_of_fit_ref 1.040
_refine_ls_hydrogen_treatment constr
_refine_ls_matrix_type full
_refine_ls_number_parameters 294
_refine_ls_number_reflns 3203
_refine_ls_number_restraints 298
_refine_ls_restrained_S_all 1.015
_refine_ls_R_factor_all 0.0560
_refine_ls_R_factor_gt 0.0483
_refine_ls_shift/su_max 0.001
_refine_ls_shift/su_mean 0.000
_refine_ls_structure_factor_coef Fsqd
_refine_ls_weighting_details 'w=1/[\s^2^(Fo^2^)+(0.0689P)^2^+0.5773P] where P=(Fo^2^+2Fc^2^)/3'
_refine_ls_weighting_scheme calc
_refine_ls_wR_factor_gt 0.1256
_refine_ls_wR_factor_ref 0.1354
_reflns_Friedel_coverage 0.000
_reflns_number_gt 2738
_reflns_number_total 3203
_reflns_threshold_expression 'I > 2\s(I)'
_cod_data_source_file d1ra00236h2.cif
_cod_data_source_block cu_22020375_0m
_cod_database_code 7242305
_shelx_shelxl_version_number 2018/3
_shelx_space_group_comment
;
The symmetry employed for this shelxl refinement is uniquely defined
by the following loop, which should always be used as a source of
symmetry information in preference to the above space-group names.
They are only intended as comments.
;
_shelx_estimated_absorpt_t_max 0.917
_shelx_estimated_absorpt_t_min 0.873
_olex2_refinement_description
;
1. Fixed Uiso
 At 1.2 times of:
  All C(H) groups, All C(H,H) groups, All C(H,H,H,H) groups
 At 1.5 times of:
  All C(H,H,H) groups, All C(H,H,H,H,H,H) groups
2. Restrained distances
 O3-C19 \\sim O4-C19
 with sigma of 0.02
 O3-C22 \\sim O4-C23
 with sigma of 0.02
 C25-C22 \\sim C23-C24
 with sigma of 0.02
3. Rigid bond restraints
 C24, C23, C22, C25, O3, O4, O2, C19
 with sigma for 1-2 distances of 0.01 and sigma for 1-3 distances of 0.01
4. Uiso/Uaniso restraints and constraints
All non-hydrogen atoms have similar U: within 2A with sigma of 0.04 and sigma
for terminal atoms of 0.08
5. Others
 Fixed Sof: H9AA(0.75) H9AB(0.75) H9BC(0.25) H9BD(0.25) H14A(0.75) H14B(0.75)
 H14C(0.25) H14D(0.25) H15A(0.75) H15B(0.75) H15C(0.75) H15D(0.25) H15E(0.25)
 H15F(0.25) O3(0.5) C12(0.75) H12A(0.75) H12B(0.75) C11(0.75) H11(0.75) O4(0.5)
 C13(0.25) H13A(0.25) H13B(0.25) C10(0.25) H10(0.25) C22(0.5) H22A(0.5)
 H22B(0.5) C25(0.5) H25A(0.5) H25B(0.5) H25C(0.5) C24(0.5) H24A(0.5) H24B(0.5)
 H24C(0.5) C23(0.5) H23A(0.5) H23B(0.5)
6.a Ternary CH refined with riding coordinates:
 C11(H11), C10(H10)
6.b Secondary CH2 refined with riding coordinates:
 C9(H9AA,H9AB), C9(H9BC,H9BD), C14(H14A,H14B), C14(H14C,H14D), C12(H12A,H12B),
 C13(H13A,H13B), C22(H22A,H22B), C23(H23A,H23B)
6.c Aromatic/amide H refined with riding coordinates:
 C2(H2), C21(H21), C6(H6), C20(H20)
6.d Idealised Me refined as rotating group:
 C16(H16A,H16B,H16C), C15(H15A,H15B,H15C), C15(H15D,H15E,H15F), C17(H17A,H17B,
 H17C), C25(H25A,H25B,H25C), C24(H24A,H24B,H24C)
;
_olex2_submission_special_instructions 'No special instructions were received'

loop_
_space_group_symop_operation_xyz
'x, y, z'
'-x+1/2, y+1/2, -z+1/2'
'-x, -y, -z'
'x-1/2, -y-1/2, z-1/2'

loop_
_atom_site_label
_atom_site_type_symbol
_atom_site_fract_x
_atom_site_fract_y
_atom_site_fract_z
_atom_site_U_iso_or_equiv
_atom_site_adp_type
_atom_site_occupancy
_atom_site_site_symmetry_order
_atom_site_calc_flag
_atom_site_refinement_flags_posn
_atom_site_refinement_flags_adp
_atom_site_refinement_flags_occupancy
_atom_site_disorder_assembly
_atom_site_disorder_group
F1 F 0.15666(11) 0.93442(14) 0.57909(5) 0.0664(4) Uani 1 1 d . U . . .
O1 O 0.40856(17) 0.53199(18) 0.32485(7) 0.0786(5) Uani 1 1 d . U . . .
N1 N 0.42303(14) 0.69042(16) 0.40807(6) 0.0486(4) Uani 1 1 d . U . . .
N2 N 0.37201(16) 0.7908(2) 0.31092(7) 0.0614(4) Uani 1 1 d . U . . .
C2 C 0.34884(17) 0.8430(2) 0.54804(8) 0.0497(4) Uani 1 1 d . U . . .
H2 H 0.394678 0.862117 0.587086 0.060 Uiso 1 1 calc R . . . .
C5 C 0.20480(17) 0.78286(19) 0.43195(8) 0.0480(4) Uani 1 1 d . U . . .
C7 C 0.54109(17) 0.73340(19) 0.49904(8) 0.0473(4) Uani 1 1 d . U . . .
C1 C 0.21963(18) 0.8743(2) 0.53455(8) 0.0516(4) Uani 1 1 d . U . . .
C4 C 0.33811(17) 0.75358(18) 0.44444(8) 0.0458(4) Uani 1 1 d . U . . .
C9 C 0.65732(18) 0.7385(2) 0.54629(9) 0.0540(5) Uani 1 1 d . U . . .
H9AA H 0.685468 0.847947 0.553112 0.065 Uiso 0.75 1 calc R . P A 1
H9AB H 0.633998 0.697344 0.584663 0.065 Uiso 0.75 1 calc R . P A 1
H9BC H 0.650628 0.655770 0.576522 0.065 Uiso 0.25 1 calc R . P B 2
H9BD H 0.661039 0.840277 0.567242 0.065 Uiso 0.25 1 calc R . P B 2
O2 O -0.01457(19) 0.6503(3) 0.26309(9) 0.1110(7) Uani 1 1 d . U . . .
C21 C 0.12786(18) 0.7428(2) 0.37452(9) 0.0540(5) Uani 1 1 d . U . . .
H21 H 0.160213 0.661376 0.352050 0.065 Uiso 1 1 calc R . . . .
C3 C 0.41074(16) 0.78123(19) 0.50156(8) 0.0458(4) Uani 1 1 d . U . . .
C6 C 0.14720(17) 0.8472(2) 0.47919(8) 0.0515(4) Uani 1 1 d . U . . .
H6 H 0.057604 0.872381 0.473022 0.062 Uiso 1 1 calc R . . . .
C18 C 0.40019(18) 0.6625(2) 0.34437(9) 0.0540(5) Uani 1 1 d . U . . .
C8 C 0.54505(17) 0.67897(19) 0.44227(8) 0.0484(4) Uani 1 1 d . U . . .
C14 C 0.66281(18) 0.6203(2) 0.41872(9) 0.0572(5) Uani 1 1 d . U . . .
H14A H 0.668332 0.665927 0.378541 0.069 Uiso 0.75 1 calc R . P C 1
H14B H 0.658890 0.505556 0.414624 0.069 Uiso 0.75 1 calc R . P C 1
H14C H 0.694774 0.701698 0.393146 0.069 Uiso 0.25 1 calc R . P D 2
H14D H 0.639379 0.527848 0.393095 0.069 Uiso 0.25 1 calc R . P D 2
C20 C 0.0182(2) 0.8077(3) 0.35059(10) 0.0690(6) Uani 1 1 d . U . . .
H20 H -0.017238 0.891308 0.370762 0.083 Uiso 1 1 calc R . . . .
C16 C 0.3783(2) 0.9493(3) 0.33491(11) 0.0748(6) Uani 1 1 d . U . . .
H16A H 0.290584 0.985855 0.338417 0.112 Uiso 1 1 calc GR . . . .
H16B H 0.417565 1.018156 0.307619 0.112 Uiso 1 1 calc GR . . . .
H16C H 0.430817 0.950310 0.374784 0.112 Uiso 1 1 calc GR . . . .
C15 C 0.8936(2) 0.6743(3) 0.56946(11) 0.0725(6) Uani 1 1 d . U . . .
H15A H 0.914839 0.785452 0.569323 0.109 Uiso 0.75 1 calc GR . P E 1
H15B H 0.962669 0.614294 0.554669 0.109 Uiso 0.75 1 calc GR . P E 1
H15C H 0.885201 0.641400 0.610657 0.109 Uiso 0.75 1 calc GR . P E 1
H15D H 0.889664 0.749868 0.601954 0.109 Uiso 0.25 1 calc GR . P F 2
H15E H 0.979170 0.678745 0.556191 0.109 Uiso 0.25 1 calc GR . P F 2
H15F H 0.878602 0.569286 0.584233 0.109 Uiso 0.25 1 calc GR . P F 2
O3 O -0.1418(5) 0.8611(8) 0.2688(2) 0.0909(16) Uani 0.5 1 d D U P G 2
C17 C 0.3264(3) 0.7748(4) 0.24656(10) 0.0880(8) Uani 1 1 d . U . . .
H17A H 0.344231 0.668994 0.233484 0.132 Uiso 1 1 calc GR . . . .
H17B H 0.371437 0.850155 0.223998 0.132 Uiso 1 1 calc GR . . . .
H17C H 0.232985 0.794466 0.238986 0.132 Uiso 1 1 calc GR . . . .
C12 C 0.7806(3) 0.6674(4) 0.46308(14) 0.0599(7) Uani 0.75 1 d . U P H 1
H12A H 0.855933 0.605601 0.454312 0.072 Uiso 0.75 1 calc R . P H 1
H12B H 0.799918 0.778411 0.456330 0.072 Uiso 0.75 1 calc R . P H 1
C19 C -0.0494(2) 0.7509(4) 0.29277(12) 0.0856(8) Uani 1 1 d D U . . .
C11 C 0.7658(3) 0.6457(4) 0.52851(15) 0.0595(8) Uani 0.75 1 d . U P H 1
H11 H 0.743266 0.533638 0.533526 0.071 Uiso 0.75 1 calc R . P H 1
O4 O -0.1755(5) 0.7995(6) 0.2839(2) 0.0880(14) Uani 0.5 1 d D U P G 1
C13 C 0.7717(7) 0.5762(9) 0.4694(4) 0.053(2) Uani 0.25 1 d . U P H 2
H13A H 0.853502 0.558723 0.452654 0.064 Uiso 0.25 1 calc R . P H 2
H13B H 0.749156 0.479162 0.489458 0.064 Uiso 0.25 1 calc R . P H 2
C10 C 0.7886(8) 0.7135(10) 0.5159(4) 0.047(2) Uani 0.25 1 d . U P H 2
H10 H 0.811455 0.811580 0.495762 0.057 Uiso 0.25 1 calc R . P H 2
C22 C -0.2159(6) 0.8054(16) 0.2130(3) 0.110(3) Uani 0.5 1 d D U P G 2
H22A H -0.211746 0.884786 0.181232 0.132 Uiso 0.5 1 calc R . P G 2
H22B H -0.174545 0.709422 0.200311 0.132 Uiso 0.5 1 calc R . P G 2
C25 C -0.3500(7) 0.7726(13) 0.2171(4) 0.123(3) Uani 0.5 1 d D U P G 2
H25A H -0.398469 0.764959 0.176407 0.185 Uiso 0.5 1 calc GR . P G 2
H25B H -0.386147 0.856620 0.239197 0.185 Uiso 0.5 1 calc GR . P G 2
H25C H -0.356393 0.673806 0.238409 0.185 Uiso 0.5 1 calc GR . P G 2
C24 C -0.2714(19) 0.8576(12) 0.1902(3) 0.191(6) Uani 0.5 1 d D U P G 1
H24A H -0.301445 0.954652 0.206620 0.287 Uiso 0.5 1 calc GR . P G 1
H24B H -0.329937 0.828747 0.153709 0.287 Uiso 0.5 1 calc GR . P G 1
H24C H -0.183755 0.872459 0.180079 0.287 Uiso 0.5 1 calc GR . P G 1
C23 C -0.2702(15) 0.7434(11) 0.2315(4) 0.130(3) Uani 0.5 1 d D U P G 1
H23A H -0.241164 0.643661 0.215659 0.157 Uiso 0.5 1 calc R . P G 1
H23B H -0.357249 0.728708 0.243455 0.157 Uiso 0.5 1 calc R . P G 1

loop_
_atom_site_aniso_label
_atom_site_aniso_U_11
_atom_site_aniso_U_22
_atom_site_aniso_U_33
_atom_site_aniso_U_23
_atom_site_aniso_U_13
_atom_site_aniso_U_12
F1 0.0652(7) 0.0774(8) 0.0621(7) -0.0140(5) 0.0285(5) 0.0016(5)
O1 0.0927(11) 0.0681(10) 0.0761(10) -0.0266(8) 0.0160(8) 0.0059(8)
N1 0.0487(8) 0.0490(8) 0.0506(8) -0.0052(6) 0.0151(6) -0.0004(6)
N2 0.0628(10) 0.0714(11) 0.0508(9) 0.0000(8) 0.0108(7) -0.0096(8)
C2 0.0527(10) 0.0478(9) 0.0511(10) -0.0028(7) 0.0163(8) -0.0089(7)
C5 0.0478(10) 0.0427(9) 0.0557(10) -0.0027(7) 0.0147(8) -0.0050(7)
C7 0.0478(10) 0.0449(9) 0.0511(10) 0.0018(7) 0.0142(8) -0.0045(7)
C1 0.0550(11) 0.0490(10) 0.0554(11) -0.0054(8) 0.0244(8) -0.0031(8)
C4 0.0481(9) 0.0388(8) 0.0534(10) -0.0013(7) 0.0170(8) -0.0040(7)
C9 0.0504(10) 0.0568(11) 0.0560(11) 0.0037(8) 0.0115(8) -0.0046(8)
O2 0.0911(13) 0.1390(17) 0.0997(14) -0.0674(13) 0.0021(11) 0.0045(12)
C21 0.0479(10) 0.0533(10) 0.0629(11) -0.0113(8) 0.0147(8) -0.0040(8)
C3 0.0478(10) 0.0401(8) 0.0517(10) 0.0008(7) 0.0154(7) -0.0069(7)
C6 0.0464(10) 0.0492(9) 0.0620(11) -0.0030(8) 0.0182(8) -0.0007(7)
C18 0.0481(10) 0.0612(11) 0.0548(11) -0.0102(9) 0.0147(8) -0.0048(8)
C8 0.0462(10) 0.0425(9) 0.0582(11) 0.0002(7) 0.0137(8) -0.0024(7)
C14 0.0555(11) 0.0553(11) 0.0636(12) -0.0039(9) 0.0183(9) 0.0060(8)
C20 0.0589(12) 0.0808(14) 0.0662(13) -0.0227(11) 0.0054(10) 0.0130(10)
C16 0.0899(16) 0.0586(12) 0.0780(15) 0.0099(10) 0.0189(12) -0.0145(11)
C15 0.0582(13) 0.0821(15) 0.0755(14) 0.0093(11) 0.0037(10) 0.0115(10)
O3 0.056(2) 0.163(5) 0.055(2) -0.007(3) 0.0095(16) 0.006(3)
C17 0.0871(17) 0.120(2) 0.0559(14) 0.0005(13) 0.0058(12) -0.0125(15)
C12 0.0493(15) 0.066(2) 0.067(2) 0.0008(16) 0.0173(12) 0.0092(14)
C19 0.0644(14) 0.115(2) 0.0743(15) -0.0321(14) 0.0002(12) 0.0099(13)
C11 0.0571(18) 0.057(2) 0.065(2) 0.0079(16) 0.0116(14) 0.0078(15)
O4 0.074(3) 0.105(3) 0.076(3) -0.007(2) -0.021(2) 0.009(2)
C13 0.046(4) 0.028(3) 0.089(6) 0.013(4) 0.018(4) 0.004(3)
C10 0.041(4) 0.039(5) 0.066(6) 0.017(4) 0.018(3) 0.000(3)
C22 0.078(4) 0.221(9) 0.028(3) 0.012(4) -0.005(2) -0.012(4)
C25 0.086(4) 0.205(10) 0.069(4) -0.026(5) -0.024(3) -0.002(5)
C24 0.343(17) 0.167(8) 0.049(5) 0.016(4) -0.024(7) -0.096(10)
C23 0.145(8) 0.148(7) 0.084(6) 0.012(4) -0.036(6) -0.009(6)

loop_
_atom_type_symbol
_atom_type_description
_atom_type_scat_dispersion_real
_atom_type_scat_dispersion_imag
_atom_type_scat_source
C C 0.0181 0.0091 'International Tables Vol C Tables 4.2.6.8 and 6.1.1.4'
H H 0.0000 0.0000 'International Tables Vol C Tables 4.2.6.8 and 6.1.1.4'
F F 0.0727 0.0534 'International Tables Vol C Tables 4.2.6.8 and 6.1.1.4'
N N 0.0311 0.0180 'International Tables Vol C Tables 4.2.6.8 and 6.1.1.4'
O O 0.0492 0.0322 'International Tables Vol C Tables 4.2.6.8 and 6.1.1.4'

loop_
_geom_angle_atom_site_label_1
_geom_angle_atom_site_label_2
_geom_angle_atom_site_label_3
_geom_angle
_geom_angle_site_symmetry_1
_geom_angle_site_symmetry_3
_geom_angle_publ_flag
C4 N1 C18 128.01(15) . . ?
C8 N1 C4 108.19(14) . . ?
C8 N1 C18 123.16(14) . . ?
C18 N2 C16 124.38(17) . . ?
C18 N2 C17 119.30(19) . . ?
C17 N2 C16 116.3(2) . . ?
C1 C2 H2 121.6 . . ?
C1 C2 C3 116.89(16) . . ?
C3 C2 H2 121.6 . . ?
C4 C5 C21 122.79(16) . . ?
C6 C5 C4 115.98(16) . . ?
C6 C5 C21 121.17(16) . . ?
C3 C7 C9 130.23(16) . . ?
C8 C7 C9 122.96(16) . . ?
C8 C7 C3 106.81(16) . . ?
F1 C1 C6 117.40(16) . . ?
C2 C1 F1 118.15(16) . . ?
C2 C1 C6 124.44(16) . . ?
N1 C4 C5 130.28(16) . . ?
N1 C4 C3 106.88(15) . . ?
C5 C4 C3 122.81(16) . . ?
C7 C9 H9AA 109.3 . . ?
C7 C9 H9AB 109.3 . . ?
C7 C9 H9BC 109.6 . . ?
C7 C9 H9BD 109.6 . . ?
C7 C9 C10 110.3(4) . . ?
H9AA C9 H9AB 108.0 . . ?
H9BC C9 H9BD 108.1 . . ?
C11 C9 C7 111.60(19) . . ?
C11 C9 H9AA 109.3 . . ?
C11 C9 H9AB 109.3 . . ?
C10 C9 H9BC 109.6 . . ?
C10 C9 H9BD 109.6 . . ?
C5 C21 H21 116.6 . . ?
C20 C21 C5 126.74(18) . . ?
C20 C21 H21 116.6 . . ?
C2 C3 C7 132.60(17) . . ?
C2 C3 C4 119.41(16) . . ?
C4 C3 C7 107.98(15) . . ?
C5 C6 H6 119.8 . . ?
C1 C6 C5 120.43(17) . . ?
C1 C6 H6 119.8 . . ?
O1 C18 N1 120.25(18) . . ?
O1 C18 N2 125.45(19) . . ?
N2 C18 N1 114.29(16) . . ?
N1 C8 C14 124.30(16) . . ?
C7 C8 N1 110.15(15) . . ?
C7 C8 C14 125.52(17) . . ?
C8 C14 H14A 110.1 . . ?
C8 C14 H14B 110.1 . . ?
C8 C14 H14C 109.1 . . ?
C8 C14 H14D 109.1 . . ?
C8 C14 C12 108.01(17) . . ?
C8 C14 C13 112.5(3) . . ?
H14A C14 H14B 108.4 . . ?
H14C C14 H14D 107.8 . . ?
C12 C14 H14A 110.1 . . ?
C12 C14 H14B 110.1 . . ?
C13 C14 H14C 109.1 . . ?
C13 C14 H14D 109.1 . . ?
C21 C20 H20 120.0 . . ?
C21 C20 C19 120.1(2) . . ?
C19 C20 H20 120.0 . . ?
N2 C16 H16A 109.5 . . ?
N2 C16 H16B 109.5 . . ?
N2 C16 H16C 109.5 . . ?
H16A C16 H16B 109.5 . . ?
H16A C16 H16C 109.5 . . ?
H16B C16 H16C 109.5 . . ?
H15A C15 H15B 109.5 . . ?
H15A C15 H15C 109.5 . . ?
H15B C15 H15C 109.5 . . ?
H15D C15 H15E 109.5 . . ?
H15D C15 H15F 109.5 . . ?
H15E C15 H15F 109.5 . . ?
C11 C15 H15A 109.5 . . ?
C11 C15 H15B 109.5 . . ?
C11 C15 H15C 109.5 . . ?
C10 C15 H15D 109.5 . . ?
C10 C15 H15E 109.5 . . ?
C10 C15 H15F 109.5 . . ?
C19 O3 C22 111.2(7) . . ?
N2 C17 H17A 109.5 . . ?
N2 C17 H17B 109.5 . . ?
N2 C17 H17C 109.5 . . ?
H17A C17 H17B 109.5 . . ?
H17A C17 H17C 109.5 . . ?
H17B C17 H17C 109.5 . . ?
C14 C12 H12A 108.6 . . ?
C14 C12 H12B 108.6 . . ?
H12A C12 H12B 107.6 . . ?
C11 C12 C14 114.7(2) . . ?
C11 C12 H12A 108.6 . . ?
C11 C12 H12B 108.6 . . ?
O2 C19 C20 126.4(2) . . ?
O2 C19 O3 121.9(3) . . ?
O2 C19 O4 120.6(3) . . ?
O3 C19 C20 109.5(3) . . ?
O4 C19 C20 111.1(3) . . ?
C9 C11 C15 112.7(3) . . ?
C9 C11 C12 112.4(3) . . ?
C9 C11 H11 106.6 . . ?
C15 C11 H11 106.6 . . ?
C12 C11 C15 111.4(3) . . ?
C12 C11 H11 106.6 . . ?
C19 O4 C23 121.9(7) . . ?
C14 C13 H13A 110.1 . . ?
C14 C13 H13B 110.1 . . ?
C14 C13 C10 107.9(6) . . ?
H13A C13 H13B 108.4 . . ?
C10 C13 H13A 110.1 . . ?
C10 C13 H13B 110.1 . . ?
C9 C10 H10 110.2 . . ?
C15 C10 C9 104.6(6) . . ?
C15 C10 C13 110.7(6) . . ?
C15 C10 H10 110.2 . . ?
C13 C10 C9 110.8(6) . . ?
C13 C10 H10 110.2 . . ?
O3 C22 H22A 108.7 . . ?
O3 C22 H22B 108.7 . . ?
H22A C22 H22B 107.6 . . ?
C25 C22 O3 114.4(6) . . ?
C25 C22 H22A 108.7 . . ?
C25 C22 H22B 108.7 . . ?
C22 C25 H25A 109.5 . . ?
C22 C25 H25B 109.5 . . ?
C22 C25 H25C 109.5 . . ?
H25A C25 H25B 109.5 . . ?
H25A C25 H25C 109.5 . . ?
H25B C25 H25C 109.5 . . ?
H24A C24 H24B 109.5 . . ?
H24A C24 H24C 109.5 . . ?
H24B C24 H24C 109.5 . . ?
C23 C24 H24A 109.5 . . ?
C23 C24 H24B 109.5 . . ?
C23 C24 H24C 109.5 . . ?
O4 C23 H23A 110.9 . . ?
O4 C23 H23B 110.9 . . ?
C24 C23 O4 104.2(9) . . ?
C24 C23 H23A 110.9 . . ?
C24 C23 H23B 110.9 . . ?
H23A C23 H23B 108.9 . . ?

loop_
_geom_bond_atom_site_label_1
_geom_bond_atom_site_label_2
_geom_bond_distance
_geom_bond_site_symmetry_2
_geom_bond_publ_flag
F1 C1 1.3695(19) . ?
O1 C18 1.210(2) . ?
N1 C4 1.394(2) . ?
N1 C18 1.433(2) . ?
N1 C8 1.394(2) . ?
N2 C18 1.341(3) . ?
N2 C16 1.461(3) . ?
N2 C17 1.459(3) . ?
C2 H2 0.9500 . ?
C2 C1 1.366(3) . ?
C2 C3 1.403(2) . ?
C5 C4 1.402(3) . ?
C5 C21 1.458(3) . ?
C5 C6 1.401(2) . ?
C7 C9 1.494(3) . ?
C7 C3 1.429(2) . ?
C7 C8 1.360(3) . ?
C1 C6 1.378(3) . ?
C4 C3 1.412(2) . ?
C9 H9AA 0.9900 . ?
C9 H9AB 0.9900 . ?
C9 H9BC 0.9900 . ?
C9 H9BD 0.9900 . ?
C9 C11 1.483(4) . ?
C9 C10 1.625(9) . ?
O2 C19 1.177(3) . ?
C21 H21 0.9500 . ?
C21 C20 1.317(3) . ?
C6 H6 0.9500 . ?
C8 C14 1.490(2) . ?
C14 H14A 0.9900 . ?
C14 H14B 0.9900 . ?
C14 H14C 0.9900 . ?
C14 H14D 0.9900 . ?
C14 C12 1.522(4) . ?
C14 C13 1.537(8) . ?
C20 H20 0.9500 . ?
C20 C19 1.468(3) . ?
C16 H16A 0.9800 . ?
C16 H16B 0.9800 . ?
C16 H16C 0.9800 . ?
C15 H15A 0.9800 . ?
C15 H15B 0.9800 . ?
C15 H15C 0.9800 . ?
C15 H15D 0.9800 . ?
C15 H15E 0.9800 . ?
C15 H15F 0.9800 . ?
C15 C11 1.528(4) . ?
C15 C10 1.544(9) . ?
O3 C19 1.403(6) . ?
O3 C22 1.454(8) . ?
C17 H17A 0.9800 . ?
C17 H17B 0.9800 . ?
C17 H17C 0.9800 . ?
C12 H12A 0.9900 . ?
C12 H12B 0.9900 . ?
C12 C11 1.506(5) . ?
C19 O4 1.367(6) . ?
C11 H11 1.0000 . ?
O4 C23 1.502(9) . ?
C13 H13A 0.9900 . ?
C13 H13B 0.9900 . ?
C13 C10 1.566(13) . ?
C10 H10 1.0000 . ?
C22 H22A 0.9900 . ?
C22 H22B 0.9900 . ?
C22 C25 1.442(10) . ?
C25 H25A 0.9800 . ?
C25 H25B 0.9800 . ?
C25 H25C 0.9800 . ?
C24 H24A 0.9800 . ?
C24 H24B 0.9800 . ?
C24 H24C 0.9800 . ?
C24 C23 1.347(10) . ?
C23 H23A 0.9900 . ?
C23 H23B 0.9900 . ?
